data_7038285
loop_
_publ_author_name
'Gao, Hong-Ling'
'Jiang, Li'
'Liu, Shuang'
'Shen, Hai-Yun'
'Wang, Wen-Min'
'Cui, Jian-Zhong'

_publ_section_title
;
 Multiple magnetic relaxation processes, magnetocaloric effect and
 fluorescence properties of rhombus-shaped tetranuclear rare earth
 complexes.
;
_journal_issue 1
_journal_name_full 'Dalton transactions (Cambridge, England : 2003)'
_journal_page_first 253
_journal_page_last 264
_journal_paper_doi 10.1039/c5dt03790e
_journal_volume 45
_journal_year 2015
_chemical_formula_sum 'C116 H90 Dy4 F6 N12 O16'
_chemical_formula_weight 2671.99
_chemical_name_systematic
; 
 ? 
;
_space_group_crystal_system orthorhombic
_space_group_IT_number 60
_space_group_name_Hall '-P 2n 2ab'
_space_group_name_H-M_alt 'P b c n'
_symmetry_space_group_name_Hall '-P 2n 2ab'
_symmetry_space_group_name_H-M 'P b c n'
_atom_sites_solution_hydrogens mixed
_atom_sites_solution_primary direct
_atom_sites_solution_secondary difmap
_audit_creation_method SHELXL-2014/7
_audit_update_record
;
2015-10-30 deposited with the CCDC.
2015-11-10 downloaded from the CCDC.
;
_cell_angle_alpha 90
_cell_angle_beta 90
_cell_angle_gamma 90
_cell_formula_units_Z 4
_cell_length_a 14.296(3)
_cell_length_b 26.078(5)
_cell_length_c 30.889(6)
_cell_measurement_reflns_used 21809
_cell_measurement_temperature 113(2)
_cell_measurement_theta_max 27.8864
_cell_measurement_theta_min 1.9410
_cell_volume 11516(4)
_computing_cell_refinement CrystalClear
_computing_data_collection CrystalClear
_computing_data_reduction CrystalClear
_computing_molecular_graphics 'Bruker SHELXTL'
_computing_publication_material 'Bruker SHELXTL'
_computing_structure_refinement 'SHELXL-2014/7 (Sheldrick, 2014)'
_computing_structure_solution 'SHELXS-97 (Sheldrick, 1990)'
_diffrn_ambient_temperature 113(2)
_diffrn_detector_area_resol_mean 7.31
_diffrn_measured_fraction_theta_full 0.998
_diffrn_measured_fraction_theta_max 0.993
_diffrn_measurement_device_type 'Rigaku Saturn 70 CCD'
_diffrn_measurement_method '\w scans'
_diffrn_radiation_type MoK\a
_diffrn_radiation_wavelength 0.71073
_diffrn_reflns_av_R_equivalents 0.0843
_diffrn_reflns_av_unetI/netI 0.0637
_diffrn_reflns_laue_measured_fraction_full 0.998
_diffrn_reflns_laue_measured_fraction_max 0.993
_diffrn_reflns_limit_h_max 18
_diffrn_reflns_limit_h_min -18
_diffrn_reflns_limit_k_max 34
_diffrn_reflns_limit_k_min -34
_diffrn_reflns_limit_l_max 35
_diffrn_reflns_limit_l_min -40
_diffrn_reflns_number 96598
_diffrn_reflns_point_group_measured_fraction_full 0.998
_diffrn_reflns_point_group_measured_fraction_max 0.993
_diffrn_reflns_theta_full 25.242
_diffrn_reflns_theta_max 27.893
_diffrn_reflns_theta_min 1.753
_exptl_absorpt_coefficient_mu 2.642
_exptl_absorpt_correction_T_max 0.7422
_exptl_absorpt_correction_T_min 0.5941
_exptl_absorpt_correction_type multi-scan
_exptl_absorpt_process_details CrystalClear
_exptl_crystal_colour yellow
_exptl_crystal_density_diffrn 1.541
_exptl_crystal_density_method 'not measured'
_exptl_crystal_description block
_exptl_crystal_F_000 5264
_exptl_crystal_size_max 0.200
_exptl_crystal_size_mid 0.160
_exptl_crystal_size_min 0.120
_refine_diff_density_max 1.535
_refine_diff_density_min -1.346
_refine_diff_density_rms 0.154
_refine_ls_extinction_method none
_refine_ls_goodness_of_fit_ref 1.094
_refine_ls_hydrogen_treatment constr
_refine_ls_matrix_type full
_refine_ls_number_parameters 771
_refine_ls_number_reflns 13656
_refine_ls_number_restraints 100
_refine_ls_restrained_S_all 1.092
_refine_ls_R_factor_all 0.0663
_refine_ls_R_factor_gt 0.0490
_refine_ls_shift/su_max 0.006
_refine_ls_shift/su_mean 0.000
_refine_ls_structure_factor_coef Fsqd
_refine_ls_weighting_details 'w=1/[\s^2^(Fo^2^)+(0.0370P)^2^+23.0830P] where P=(Fo^2^+2Fc^2^)/3'
_refine_ls_weighting_scheme calc
_refine_ls_wR_factor_gt 0.0997
_refine_ls_wR_factor_ref 0.1090
_reflns_Friedel_coverage 0.000
_reflns_number_gt 10919
_reflns_number_total 13656
_reflns_threshold_expression 'I > 2\s(I)'
_cod_data_source_file c5dt03790e2.cif
_cod_data_source_block 5
_cod_database_code 7038285
_shelx_shelxl_version_number 2014/7
_shelx_space_group_comment
; 
The symmetry employed for this shelxl refinement is uniquely defined 
by the following loop, which should always be used as a source of 
symmetry information in preference to the above space-group names. 
They are only intended as comments. 
;
_shelx_estimated_absorpt_t_min 0.620
_shelx_estimated_absorpt_t_max 0.742

loop_
_space_group_symop_operation_xyz
'x, y, z'
'-x+1/2, -y+1/2, z+1/2'
'-x, y, -z+1/2'
'x+1/2, -y+1/2, -z'
'-x, -y, -z'
'x-1/2, y-1/2, -z-1/2'
'x, -y, z-1/2'
'-x-1/2, y-1/2, z'

loop_
_atom_site_label
_atom_site_type_symbol
_atom_site_fract_x
_atom_site_fract_y
_atom_site_fract_z
_atom_site_U_iso_or_equiv
_atom_site_adp_type
_atom_site_occupancy
_atom_site_site_symmetry_order
_atom_site_calc_flag
_atom_site_refinement_flags_posn
_atom_site_refinement_flags_adp
_atom_site_refinement_flags_occupancy
_atom_site_disorder_assembly
_atom_site_disorder_group
Dy1 Dy 1.11579(2) 0.03399(2) 1.00986(2) 0.01916(7) Uani 1 1 d . . . . .
Dy2 Dy 0.94613(2) 0.06547(2) 0.91628(2) 0.02057(7) Uani 1 1 d . . . . .
F1 F 1.0675(2) 0.51210(13) 1.13764(12) 0.0449(9) Uani 1 1 d . . . . .
F2 F 0.7908(3) 0.44647(13) 1.17637(12) 0.0498(10) Uani 1 1 d . . . . .
O1 O 1.0568(2) 0.10234(12) 0.96641(10) 0.0213(7) Uani 1 1 d . . . . .
O2 O 0.8644(2) 0.05842(13) 0.98103(10) 0.0228(7) Uani 1 1 d . . . . .
O3 O 0.8476(2) -0.00931(13) 0.91773(11) 0.0263(8) Uani 1 1 d . . . . .
O4 O 1.2435(2) 0.08721(14) 1.02025(11) 0.0275(8) Uani 1 1 d . . . . .
O5 O 1.2253(2) 0.01286(13) 0.95823(11) 0.0287(8) Uani 1 1 d . . . . .
O6 O 1.0261(3) 0.01491(14) 0.86689(11) 0.0297(8) Uani 1 1 d . . . . .
O7 O 1.0095(3) 0.12186(14) 0.86727(11) 0.0299(8) Uani 1 1 d . . . . .
O8 O 0.9804(2) -0.00141(12) 1.04354(10) 0.0196(7) Uani 1 1 d . . . . .
H8 H 0.9475 0.0241 1.0623 0.024 Uiso 1 1 calc R U . . .
N1 N 1.0460(3) 0.10644(16) 1.05355(13) 0.0218(9) Uani 1 1 d . . . . .
N2 N 1.0437(3) 0.29191(16) 1.05261(15) 0.0283(10) Uani 1 1 d . . . . .
N3 N 0.8574(3) 0.14575(16) 0.93429(13) 0.0257(9) Uani 1 1 d . . . . .
N4 N 0.7769(3) 0.24432(16) 1.06190(14) 0.0279(10) Uani 1 1 d . . . . .
N5 N 0.8308(3) 0.05843(19) 0.85341(14) 0.0338(11) Uani 1 1 d . . . . .
N6 N 0.6876(4) -0.0737(2) 0.76232(16) 0.0477(14) Uani 1 1 d D . . . .
C1 C 1.0293(3) 0.1073(2) 1.09587(16) 0.0260(11) Uani 1 1 d . . . . .
H1A H 1.0243 0.0756 1.1109 0.031 Uiso 1 1 calc R U . . .
C2 C 1.0186(4) 0.1536(2) 1.11933(17) 0.0304(12) Uani 1 1 d . . . . .
H2A H 1.0060 0.1529 1.1495 0.036 Uiso 1 1 calc R U . . .
C3 C 1.0266(4) 0.1993(2) 1.09773(17) 0.0289(12) Uani 1 1 d . . . . .
H3A H 1.0226 0.2307 1.1132 0.035 Uiso 1 1 calc R U . . .
C4 C 1.0410(3) 0.1998(2) 1.05228(16) 0.0241(11) Uani 1 1 d . . . . .
C5 C 1.0480(3) 0.24570(19) 1.02831(17) 0.0233(11) Uani 1 1 d . . . . .
C6 C 1.0566(4) 0.2421(2) 0.98382(17) 0.0268(11) Uani 1 1 d . . . . .
H6A H 1.0615 0.2727 0.9673 0.032 Uiso 1 1 calc R U . . .
C7 C 1.0583(3) 0.19482(19) 0.96248(16) 0.0242(11) Uani 1 1 d . . . . .
H7A H 1.0611 0.1941 0.9318 0.029 Uiso 1 1 calc R U . . .
C8 C 1.0560(3) 0.14884(19) 0.98525(15) 0.0210(10) Uani 1 1 d . . . . .
C9 C 1.0479(3) 0.15193(18) 1.03163(16) 0.0202(10) Uani 1 1 d . . . . .
C10 C 1.0820(4) 0.3332(2) 1.03888(17) 0.0274(11) Uani 1 1 d . . . . .
H10A H 1.1138 0.3331 1.0119 0.033 Uiso 1 1 calc R U . . .
C11 C 1.0773(4) 0.38048(19) 1.06452(17) 0.0271(11) Uani 1 1 d . . . . .
C12 C 1.0245(4) 0.3826(2) 1.10291(19) 0.0370(14) Uani 1 1 d . . . . .
H12A H 0.9894 0.3535 1.1117 0.044 Uiso 1 1 calc R U . . .
C13 C 1.0231(4) 0.4261(2) 1.1277(2) 0.0399(15) Uani 1 1 d . . . . .
H13A H 0.9889 0.4273 1.1540 0.048 Uiso 1 1 calc R U . . .
C14 C 1.0725(4) 0.4681(2) 1.11351(19) 0.0330(13) Uani 1 1 d . . . . .
C15 C 1.1232(4) 0.4681(2) 1.07602(19) 0.0341(13) Uani 1 1 d . . . . .
H15A H 1.1560 0.4979 1.0670 0.041 Uiso 1 1 calc R U . . .
C16 C 1.1258(4) 0.42378(19) 1.05159(18) 0.0280(12) Uani 1 1 d . . . . .
H16A H 1.1613 0.4230 1.0256 0.034 Uiso 1 1 calc R U . . .
C17 C 0.8502(4) 0.1881(2) 0.91125(18) 0.0310(12) Uani 1 1 d . . . . .
H17A H 0.8679 0.1870 0.8816 0.037 Uiso 1 1 calc R U . . .
C18 C 0.8177(4) 0.2347(2) 0.92806(18) 0.0351(13) Uani 1 1 d . . . . .
H18A H 0.8097 0.2635 0.9096 0.042 Uiso 1 1 calc R U . . .
C19 C 0.7978(4) 0.2385(2) 0.97103(18) 0.0292(12) Uani 1 1 d . . . . .
H19A H 0.7774 0.2701 0.9830 0.035 Uiso 1 1 calc R U . . .
C20 C 0.8077(3) 0.19468(19) 0.99772(16) 0.0222(10) Uani 1 1 d . . . . .
C21 C 0.7925(3) 0.19520(19) 1.04329(17) 0.0256(11) Uani 1 1 d . . . . .
C22 C 0.7952(3) 0.1493(2) 1.06539(16) 0.0259(11) Uani 1 1 d . . . . .
H22A H 0.7812 0.1493 1.0955 0.031 Uiso 1 1 calc R U . . .
C23 C 0.8175(3) 0.1032(2) 1.04571(16) 0.0247(11) Uani 1 1 d . . . . .
H23A H 0.8176 0.0725 1.0623 0.030 Uiso 1 1 calc R U . . .
C24 C 0.8398(3) 0.10152(19) 1.00162(15) 0.0218(10) Uani 1 1 d . . . . .
C25 C 0.8330(3) 0.1481(2) 0.97800(16) 0.0236(11) Uani 1 1 d . . . . .
C26 C 0.8036(4) 0.2530(2) 1.10031(18) 0.0304(12) Uani 1 1 d . . . . .
H26A H 0.8306 0.2258 1.1164 0.036 Uiso 1 1 calc R U . . .
C27 C 0.7945(4) 0.3034(2) 1.12100(18) 0.0301(12) Uani 1 1 d . . . . .
C28 C 0.7532(4) 0.3449(2) 1.09906(17) 0.0306(12) Uani 1 1 d . . . . .
H28A H 0.7276 0.3401 1.0710 0.037 Uiso 1 1 calc R U . . .
C29 C 0.7499(4) 0.3928(2) 1.11835(18) 0.0345(13) Uani 1 1 d . . . . .
H29A H 0.7204 0.4209 1.1043 0.041 Uiso 1 1 calc R U . . .
C30 C 0.7901(4) 0.3986(2) 1.15818(19) 0.0344(13) Uani 1 1 d . . . . .
C31 C 0.8303(4) 0.3593(2) 1.18128(19) 0.0376(14) Uani 1 1 d . . . . .
H31A H 0.8555 0.3650 1.2093 0.045 Uiso 1 1 calc R U . . .
C32 C 0.8328(4) 0.3110(2) 1.16214(18) 0.0331(13) Uani 1 1 d . . . . .
H32A H 0.8606 0.2831 1.1771 0.040 Uiso 1 1 calc R U . . .
C33 C 0.8176(4) 0.0907(3) 0.82220(19) 0.0423(15) Uani 1 1 d . . . . .
H33A H 0.8400 0.1247 0.8261 0.051 Uiso 1 1 calc R U . . .
C34 C 0.7730(4) 0.0795(3) 0.78340(19) 0.0410(15) Uani 1 1 d . . . . .
H34A H 0.7617 0.1058 0.7627 0.049 Uiso 1 1 calc R U . . .
C35 C 0.7458(4) 0.0302(3) 0.77546(19) 0.0481(17) Uani 1 1 d . . . . .
H35A H 0.7197 0.0213 0.7482 0.058 Uiso 1 1 calc R U . . .
C36 C 0.7565(4) -0.0073(2) 0.80770(18) 0.0359(13) Uani 1 1 d . . . . .
C37 C 0.7270(4) -0.0592(3) 0.80304(19) 0.0400(14) Uani 1 1 d . . . . .
C38 C 0.7359(4) -0.0925(3) 0.8378(2) 0.0428(15) Uani 1 1 d . . . . .
H38A H 0.7160 -0.1271 0.8347 0.051 Uiso 1 1 calc R U . . .
C39 C 0.7736(4) -0.0762(2) 0.87715(17) 0.0301(12) Uani 1 1 d . . . . .
H39A H 0.7762 -0.0994 0.9009 0.036 Uiso 1 1 calc R U . . .
C40 C 0.8075(4) -0.0264(2) 0.88202(16) 0.0268(11) Uani 1 1 d . . . . .
C41 C 0.7971(4) 0.0079(2) 0.84637(17) 0.0295(12) Uani 1 1 d . . . . .
F3 F 0.4701(15) -0.1924(9) 0.6128(7) 0.123(8) Uani 0.438(6) 1 d . U P A 1
C42 C 0.6356(10) -0.1143(5) 0.7616(4) 0.051(4) Uani 0.438(6) 1 d D U P A 1
H42A H 0.6216 -0.1300 0.7890 0.061 Uiso 0.438(6) 1 d R U P A 1
C43 C 0.5925(10) -0.1361(5) 0.7221(4) 0.039(3) Uani 0.438(6) 1 d D U P A 1
C44 C 0.5248(11) -0.1761(6) 0.7250(5) 0.052(4) Uani 0.438(6) 1 d . U P A 1
H44A H 0.5000 -0.1897 0.7500 0.063 Uiso 0.876(12) 2 d R U P A 1
C45 C 0.4784(12) -0.1932(6) 0.6871(5) 0.054(4) Uani 0.438(6) 1 d . U P A 1
H45A H 0.4282 -0.2177 0.6882 0.064 Uiso 0.438(6) 1 d R U P A 1
C46 C 0.5106(14) -0.1750(7) 0.6485(6) 0.049(4) Uani 0.438(6) 1 d . U P A 1
C47 C 0.5794(16) -0.1363(10) 0.6434(8) 0.061(6) Uani 0.438(6) 1 d . U P A 1
H47A H 0.5887 -0.1198 0.6160 0.073 Uiso 0.438(6) 1 d R U P A 1
C48 C 0.6189(17) -0.1183(8) 0.6811(8) 0.057(6) Uani 0.438(6) 1 d . U P A 1
H48A H 0.6731 -0.0968 0.6784 0.069 Uiso 0.438(6) 1 d R U P A 1
F3' F 0.5126(8) -0.1884(4) 0.6007(3) 0.057(3) Uani 0.562(6) 1 d . U P A 2
C42' C 0.7027(8) -0.1162(4) 0.7454(3) 0.043(3) Uani 0.562(6) 1 d D U P A 2
H42B H 0.7451 -0.1393 0.7596 0.051 Uiso 0.562(6) 1 d R U P A 2
C43' C 0.6562(8) -0.1332(4) 0.7053(3) 0.036(3) Uani 0.562(6) 1 d D U P A 2
C44' C 0.6664(9) -0.1827(4) 0.6938(4) 0.046(3) Uani 0.562(6) 1 d . U P A 2
H44B H 0.7062 -0.2048 0.7106 0.056 Uiso 0.562(6) 1 d R U P A 2
C45' C 0.6187(8) -0.2019(5) 0.6575(4) 0.047(3) Uani 0.562(6) 1 d . U P A 2
H45B H 0.6258 -0.2370 0.6487 0.057 Uiso 0.562(6) 1 d R U P A 2
C46' C 0.5623(11) -0.1698(5) 0.6344(4) 0.045(3) Uani 0.562(6) 1 d . U P A 2
C47' C 0.5494(10) -0.1186(5) 0.6464(5) 0.041(3) Uani 0.562(6) 1 d . U P A 2
H47B H 0.5056 -0.0972 0.6312 0.049 Uiso 0.562(6) 1 d R U P A 2
C48' C 0.5977(11) -0.0997(5) 0.6823(5) 0.040(3) Uani 0.562(6) 1 d . U P A 2
H48B H 0.5937 -0.0642 0.6906 0.048 Uiso 0.562(6) 1 d R U P A 2
C49 C 1.3915(4) 0.1247(3) 1.0308(2) 0.0537(19) Uani 1 1 d . . . . .
H49A H 1.3687 0.1325 1.0600 0.081 Uiso 1 1 calc R U . . .
H49B H 1.3914 0.1561 1.0133 0.081 Uiso 1 1 calc R U . . .
H49C H 1.4553 0.1111 1.0325 0.081 Uiso 1 1 calc R U . . .
C50 C 1.3286(4) 0.0855(2) 1.01008(18) 0.0307(12) Uani 1 1 d . . . . .
C51 C 1.3676(4) 0.0505(2) 0.9806(2) 0.0344(14) Uani 1 1 d . . . . .
H51A H 1.4337 0.0499 0.9773 0.041 Uiso 1 1 calc R U . . .
C52 C 1.3140(4) 0.0165(2) 0.95616(19) 0.0344(13) Uani 1 1 d . . . . .
C53 C 1.3626(5) -0.0186(3) 0.9241(2) 0.058(2) Uani 1 1 d . . . . .
H53A H 1.3472 -0.0544 0.9308 0.087 Uiso 1 1 calc R U . . .
H53B H 1.4304 -0.0137 0.9260 0.087 Uiso 1 1 calc R U . . .
H53C H 1.3415 -0.0105 0.8947 0.087 Uiso 1 1 calc R U . . .
C54 C 1.0819(6) -0.0249(3) 0.8035(2) 0.064(2) Uani 1 1 d . . . . .
H54A H 1.0292 -0.0489 0.8021 0.096 Uiso 1 1 calc R U . . .
H54B H 1.1344 -0.0413 0.8185 0.096 Uiso 1 1 calc R U . . .
H54C H 1.1011 -0.0155 0.7741 0.096 Uiso 1 1 calc R U . . .
C55 C 1.0528(4) 0.0224(2) 0.82773(18) 0.0346(13) Uani 1 1 d . . . . .
C56 C 1.0585(4) 0.0706(2) 0.80835(18) 0.0358(14) Uani 1 1 d . . . . .
H56A H 1.0752 0.0718 0.7786 0.043 Uiso 1 1 calc R U . . .
C57 C 1.0418(3) 0.1170(2) 0.82900(17) 0.0296(12) Uani 1 1 d . . . . .
C58 C 1.0647(4) 0.1670(2) 0.80616(19) 0.0419(15) Uani 1 1 d . . . . .
H58A H 1.0113 0.1904 0.8084 0.063 Uiso 1 1 calc R U . . .
H58B H 1.0780 0.1602 0.7756 0.063 Uiso 1 1 calc R U . . .
H58C H 1.1196 0.1828 0.8197 0.063 Uiso 1 1 calc R U . . .

loop_
_atom_site_aniso_label
_atom_site_aniso_U_11
_atom_site_aniso_U_22
_atom_site_aniso_U_33
_atom_site_aniso_U_23
_atom_site_aniso_U_13
_atom_site_aniso_U_12
Dy1 0.01724(12) 0.02207(12) 0.01818(13) -0.00131(9) 0.00153(9) -0.00232(9)
Dy2 0.02022(12) 0.02504(12) 0.01645(12) -0.00161(9) 0.00097(9) -0.00185(9)
F1 0.043(2) 0.0314(18) 0.060(2) -0.0187(17) -0.0034(18) -0.0003(16)
F2 0.059(2) 0.041(2) 0.050(2) -0.0218(17) 0.0067(19) -0.0027(18)
O1 0.0234(18) 0.0199(17) 0.0205(18) -0.0031(14) -0.0016(14) -0.0018(14)
O2 0.0252(19) 0.0233(17) 0.0197(18) 0.0001(14) 0.0040(14) -0.0026(14)
O3 0.0275(19) 0.0281(19) 0.0233(19) -0.0003(15) -0.0021(15) -0.0063(15)
O4 0.0174(18) 0.035(2) 0.030(2) -0.0023(16) 0.0015(15) -0.0062(15)
O5 0.0224(19) 0.0294(19) 0.034(2) -0.0066(16) 0.0136(16) -0.0055(15)
O6 0.031(2) 0.036(2) 0.0227(19) -0.0056(16) 0.0105(16) -0.0069(16)
O7 0.032(2) 0.039(2) 0.0186(18) 0.0047(16) 0.0020(16) -0.0057(17)
O8 0.0171(17) 0.0204(16) 0.0214(17) -0.0037(13) -0.0004(13) -0.0033(13)
N1 0.021(2) 0.025(2) 0.019(2) -0.0043(17) 0.0016(17) -0.0031(17)
N2 0.028(2) 0.020(2) 0.037(3) -0.0038(19) -0.004(2) 0.0026(18)
N3 0.026(2) 0.030(2) 0.021(2) 0.0033(18) -0.0036(18) -0.0006(18)
N4 0.027(2) 0.027(2) 0.030(2) -0.0072(19) 0.0043(19) 0.0000(19)
N5 0.026(2) 0.049(3) 0.026(3) 0.009(2) 0.007(2) 0.002(2)
N6 0.049(3) 0.061(4) 0.034(3) -0.010(3) -0.005(2) -0.012(3)
C1 0.026(3) 0.026(3) 0.026(3) -0.004(2) 0.000(2) -0.004(2)
C2 0.034(3) 0.036(3) 0.021(3) -0.006(2) 0.004(2) 0.002(2)
C3 0.026(3) 0.026(3) 0.035(3) -0.005(2) -0.004(2) -0.001(2)
C4 0.018(3) 0.028(3) 0.025(3) -0.003(2) -0.001(2) -0.001(2)
C5 0.019(2) 0.021(2) 0.030(3) -0.004(2) 0.000(2) -0.0003(19)
C6 0.029(3) 0.023(3) 0.028(3) 0.001(2) 0.001(2) -0.005(2)
C7 0.026(3) 0.024(3) 0.023(3) -0.004(2) 0.000(2) -0.007(2)
C8 0.018(2) 0.024(2) 0.021(3) -0.001(2) 0.0010(19) -0.0010(19)
C9 0.015(2) 0.024(2) 0.021(2) 0.002(2) -0.0009(19) -0.0041(19)
C10 0.025(3) 0.028(3) 0.029(3) 0.001(2) -0.004(2) 0.004(2)
C11 0.026(3) 0.023(3) 0.033(3) 0.000(2) 0.000(2) 0.002(2)
C12 0.034(3) 0.033(3) 0.044(4) -0.002(3) 0.007(3) -0.007(3)
C13 0.043(4) 0.031(3) 0.045(4) -0.009(3) 0.011(3) -0.005(3)
C14 0.028(3) 0.027(3) 0.044(4) -0.013(3) -0.003(3) -0.005(2)
C15 0.026(3) 0.028(3) 0.048(4) 0.002(3) -0.004(3) -0.001(2)
C16 0.023(3) 0.026(3) 0.035(3) 0.001(2) 0.000(2) 0.003(2)
C17 0.032(3) 0.033(3) 0.028(3) 0.004(2) 0.001(2) 0.003(2)
C18 0.045(4) 0.027(3) 0.033(3) 0.006(2) 0.002(3) 0.006(3)
C19 0.023(3) 0.028(3) 0.037(3) -0.003(2) 0.000(2) -0.001(2)
C20 0.017(2) 0.025(2) 0.024(3) -0.001(2) -0.0003(19) -0.0038(19)
C21 0.021(3) 0.023(2) 0.033(3) -0.007(2) -0.002(2) 0.004(2)
C22 0.027(3) 0.031(3) 0.019(3) -0.001(2) 0.001(2) 0.000(2)
C23 0.020(2) 0.029(3) 0.025(3) -0.004(2) 0.006(2) -0.005(2)
C24 0.015(2) 0.029(3) 0.022(3) -0.003(2) -0.0040(19) 0.0017(19)
C25 0.017(2) 0.032(3) 0.022(3) -0.002(2) 0.000(2) -0.003(2)
C26 0.029(3) 0.031(3) 0.031(3) -0.005(2) 0.004(2) 0.005(2)
C27 0.022(3) 0.033(3) 0.035(3) -0.007(2) 0.003(2) 0.003(2)
C28 0.026(3) 0.038(3) 0.027(3) -0.009(2) 0.003(2) 0.004(2)
C29 0.034(3) 0.033(3) 0.036(3) -0.005(2) 0.004(3) 0.000(3)
C30 0.034(3) 0.032(3) 0.037(3) -0.015(3) 0.011(3) -0.003(2)
C31 0.036(3) 0.049(4) 0.028(3) -0.007(3) -0.002(3) -0.007(3)
C32 0.035(3) 0.033(3) 0.032(3) -0.004(2) 0.004(2) 0.001(2)
C33 0.035(3) 0.057(4) 0.035(3) 0.008(3) -0.003(3) 0.001(3)
C34 0.035(3) 0.056(4) 0.031(3) 0.012(3) -0.012(3) -0.007(3)
C35 0.035(4) 0.084(5) 0.026(3) 0.002(3) -0.005(3) -0.011(4)
C36 0.028(3) 0.054(4) 0.026(3) -0.003(3) 0.000(2) -0.001(3)
C37 0.035(3) 0.054(4) 0.031(3) -0.011(3) -0.004(3) -0.002(3)
C38 0.035(3) 0.046(4) 0.047(4) -0.010(3) -0.006(3) -0.001(3)
C39 0.032(3) 0.036(3) 0.022(3) -0.006(2) -0.003(2) -0.006(2)
C40 0.024(3) 0.034(3) 0.022(3) -0.002(2) 0.002(2) -0.002(2)
C41 0.019(3) 0.038(3) 0.031(3) 0.001(2) 0.005(2) 0.000(2)
F3 0.150(16) 0.116(11) 0.103(13) -0.036(10) -0.024(11) -0.055(11)
C42 0.054(8) 0.056(8) 0.042(7) -0.011(6) -0.007(6) -0.004(6)
C43 0.040(7) 0.032(6) 0.045(7) -0.010(5) 0.001(6) 0.000(5)
C44 0.052(8) 0.051(7) 0.054(7) -0.006(6) -0.005(6) -0.003(6)
C45 0.057(8) 0.042(7) 0.062(8) -0.004(6) -0.004(7) -0.005(6)
C46 0.053(8) 0.050(7) 0.043(7) -0.004(6) -0.021(7) -0.007(7)
C47 0.066(10) 0.068(10) 0.049(9) 0.004(8) 0.001(8) -0.012(8)
C48 0.055(9) 0.058(10) 0.058(9) -0.006(8) -0.009(8) -0.009(8)
F3' 0.079(7) 0.052(5) 0.040(5) -0.017(4) -0.027(5) 0.012(5)
C42' 0.039(6) 0.050(6) 0.039(6) -0.004(5) -0.002(5) -0.001(5)
C43' 0.040(6) 0.036(5) 0.032(5) -0.002(4) -0.001(5) -0.003(4)
C44' 0.054(6) 0.043(6) 0.043(6) 0.002(5) -0.010(5) 0.009(5)
C45' 0.046(6) 0.040(6) 0.056(6) -0.011(5) -0.002(5) 0.002(5)
C46' 0.055(7) 0.041(6) 0.040(6) -0.005(5) -0.005(5) -0.005(6)
C47' 0.046(7) 0.038(6) 0.040(6) -0.005(5) -0.009(5) 0.005(5)
C48' 0.049(7) 0.032(6) 0.039(6) -0.004(5) -0.008(5) 0.003(5)
C49 0.031(3) 0.055(4) 0.076(5) -0.018(4) 0.006(3) -0.021(3)
C50 0.028(3) 0.029(3) 0.035(3) 0.009(2) 0.002(2) -0.005(2)
C51 0.022(3) 0.030(3) 0.051(4) 0.007(3) 0.009(3) 0.002(2)
C52 0.034(3) 0.030(3) 0.040(3) 0.006(2) 0.013(3) -0.003(2)
C53 0.041(4) 0.046(4) 0.087(6) -0.021(4) 0.040(4) -0.006(3)
C54 0.107(7) 0.048(4) 0.036(4) -0.022(3) 0.034(4) -0.016(4)
C55 0.038(3) 0.039(3) 0.028(3) -0.008(2) 0.003(3) -0.008(3)
C56 0.036(3) 0.055(4) 0.017(3) -0.004(3) 0.009(2) -0.010(3)
C57 0.019(3) 0.048(3) 0.022(3) 0.007(2) -0.001(2) -0.006(2)
C58 0.041(4) 0.049(4) 0.036(3) 0.015(3) 0.007(3) -0.002(3)

loop_
_atom_type_symbol
_atom_type_description
_atom_type_scat_dispersion_real
_atom_type_scat_dispersion_imag
_atom_type_scat_source
C C 0.0033 0.0016 'International Tables Vol C Tables 4.2.6.8 and 6.1.1.4'
H H 0.0000 0.0000 'International Tables Vol C Tables 4.2.6.8 and 6.1.1.4'
N N 0.0061 0.0033 'International Tables Vol C Tables 4.2.6.8 and 6.1.1.4'
O O 0.0106 0.0060 'International Tables Vol C Tables 4.2.6.8 and 6.1.1.4'
F F 0.0171 0.0103 'International Tables Vol C Tables 4.2.6.8 and 6.1.1.4'
Dy Dy -0.1892 4.4098 'International Tables Vol C Tables 4.2.6.8 and 6.1.1.4'

loop_
_geom_angle_atom_site_label_1
_geom_angle_atom_site_label_2
_geom_angle_atom_site_label_3
_geom_angle
_geom_angle_site_symmetry_1
_geom_angle_site_symmetry_3
O5 Dy1 O8 79.74(12) . 5_757
O5 Dy1 O4 72.75(12) . .
O8 Dy1 O4 142.09(12) 5_757 .
O5 Dy1 O8 139.63(12) . .
O8 Dy1 O8 71.68(12) 5_757 .
O4 Dy1 O8 144.28(11) . .
O5 Dy1 O1 91.69(12) . .
O8 Dy1 O1 70.27(11) 5_757 .
O4 Dy1 O1 84.78(12) . .
O8 Dy1 O1 104.36(11) . .
O5 Dy1 O3 115.84(13) . 5_757
O8 Dy1 O3 134.52(11) 5_757 5_757
O4 Dy1 O3 81.87(12) . 5_757
O8 Dy1 O3 70.40(11) . 5_757
O1 Dy1 O3 143.78(11) . 5_757
O5 Dy1 O2 76.40(12) . 5_757
O8 Dy1 O2 77.78(11) 5_757 5_757
O4 Dy1 O2 118.95(12) . 5_757
O8 Dy1 O2 70.21(11) . 5_757
O1 Dy1 O2 147.45(11) . 5_757
O3 Dy1 O2 66.45(11) 5_757 5_757
O5 Dy1 N1 144.84(13) . .
O8 Dy1 N1 114.92(12) 5_757 .
O4 Dy1 N1 77.82(12) . .
O8 Dy1 N1 74.69(12) . .
O1 Dy1 N1 66.56(12) . .
O3 Dy1 N1 77.74(13) 5_757 .
O2 Dy1 N1 136.20(12) 5_757 .
O5 Dy1 Dy2 115.98(9) . 5_757
O8 Dy1 Dy2 92.38(8) 5_757 5_757
O4 Dy1 Dy2 122.89(9) . 5_757
O8 Dy1 Dy2 40.30(8) . 5_757
O1 Dy1 Dy2 144.66(8) . 5_757
O3 Dy1 Dy2 42.14(8) 5_757 5_757
O2 Dy1 Dy2 40.31(8) 5_757 5_757
N1 Dy1 Dy2 95.98(9) . 5_757
O5 Dy1 Dy1 111.67(9) . 5_757
O8 Dy1 Dy1 36.49(8) 5_757 5_757
O4 Dy1 Dy1 170.94(9) . 5_757
O8 Dy1 Dy1 35.19(7) . 5_757
O1 Dy1 Dy1 87.16(8) . 5_757
O3 Dy1 Dy1 102.44(8) 5_757 5_757
O2 Dy1 Dy1 70.09(8) 5_757 5_757
N1 Dy1 Dy1 95.19(9) . 5_757
Dy2 Dy1 Dy1 63.094(10) 5_757 5_757
O5 Dy1 Dy2 87.67(10) . .
O8 Dy1 Dy2 33.86(8) 5_757 .
O4 Dy1 Dy2 118.13(9) . .
O8 Dy1 Dy2 84.21(8) . .
O1 Dy1 Dy2 36.66(8) . .
O3 Dy1 Dy2 153.78(8) 5_757 .
O2 Dy1 Dy2 111.63(8) 5_757 .
N1 Dy1 Dy2 89.59(9) . .
Dy2 Dy1 Dy2 118.530(12) 5_757 .
Dy1 Dy1 Dy2 55.436(10) 5_757 .
O7 Dy2 O6 74.69(13) . .
O7 Dy2 O2 144.73(12) . .
O6 Dy2 O2 140.30(12) . .
O7 Dy2 O8 129.22(12) . 5_757
O6 Dy2 O8 73.77(12) . 5_757
O2 Dy2 O8 73.22(11) . 5_757
O7 Dy2 O3 139.65(12) . .
O6 Dy2 O3 80.80(12) . .
O2 Dy2 O3 68.00(12) . .
O8 Dy2 O3 70.91(11) 5_757 .
O7 Dy2 O1 84.80(12) . .
O6 Dy2 O1 109.00(12) . .
O2 Dy2 O1 78.97(11) . .
O8 Dy2 O1 69.43(11) 5_757 .
O3 Dy2 O1 134.00(11) . .
O7 Dy2 N3 79.12(14) . .
O6 Dy2 N3 150.40(13) . .
O2 Dy2 N3 67.75(13) . .
O8 Dy2 N3 135.01(12) 5_757 .
O3 Dy2 N3 112.09(13) . .
O1 Dy2 N3 81.76(12) . .
O7 Dy2 N5 78.42(14) . .
O6 Dy2 N5 77.11(14) . .
O2 Dy2 N5 108.93(13) . .
O8 Dy2 N5 130.10(14) 5_757 .
O3 Dy2 N5 65.04(13) . .
O1 Dy2 N5 159.99(14) . .
N3 Dy2 N5 84.40(14) . .
O7 Dy2 Dy1 170.18(9) . 5_757
O6 Dy2 Dy1 97.45(9) . 5_757
O2 Dy2 Dy1 42.85(8) . 5_757
O8 Dy2 Dy1 41.40(8) 5_757 5_757
O3 Dy2 Dy1 41.69(8) . 5_757
O1 Dy2 Dy1 92.40(8) . 5_757
N3 Dy2 Dy1 109.84(10) . 5_757
N5 Dy2 Dy1 105.90(11) . 5_757
O7 Dy2 Dy1 112.45(9) . .
O6 Dy2 Dy1 93.55(9) . .
O2 Dy2 Dy1 69.79(9) . .
O8 Dy2 Dy1 33.51(8) 5_757 .
O3 Dy2 Dy1 100.46(8) . .
O1 Dy2 Dy1 36.17(8) . .
N3 Dy2 Dy1 109.19(9) . .
N5 Dy2 Dy1 163.60(11) . .
Dy1 Dy2 Dy1 61.469(12) 5_757 .
C8 O1 Dy1 115.7(3) . .
C8 O1 Dy2 129.1(3) . .
Dy1 O1 Dy2 107.17(12) . .
C24 O2 Dy2 118.3(3) . .
C24 O2 Dy1 143.5(3) . 5_757
Dy2 O2 Dy1 96.85(12) . 5_757
C40 O3 Dy1 142.0(3) . 5_757
C40 O3 Dy2 120.8(3) . .
Dy1 O3 Dy2 96.17(12) 5_757 .
C50 O4 Dy1 135.0(3) . .
C52 O5 Dy1 134.0(4) . .
C55 O6 Dy2 132.9(4) . .
C57 O7 Dy2 133.7(4) . .
Dy1 O8 Dy2 112.64(13) 5_757 5_757
Dy1 O8 Dy1 108.32(12) 5_757 .
Dy2 O8 Dy1 98.30(12) 5_757 .
Dy1 O8 H8 112.3 5_757 .
Dy2 O8 H8 112.3 5_757 .
Dy1 O8 H8 112.3 . .
C1 N1 C9 118.5(4) . .
C1 N1 Dy1 127.5(3) . .
C9 N1 Dy1 112.1(3) . .
C10 N2 C5 121.3(5) . .
C17 N3 C25 117.8(5) . .
C17 N3 Dy2 128.3(4) . .
C25 N3 Dy2 112.2(3) . .
C26 N4 C21 119.6(5) . .
C33 N5 C41 116.1(5) . .
C33 N5 Dy2 127.9(4) . .
C41 N5 Dy2 113.7(3) . .
C42' N6 C37 122.5(7) . .
C42 N6 C37 117.2(7) . .
N1 C1 C2 122.5(5) . .
N1 C1 H1A 118.8 . .
C2 C1 H1A 118.8 . .
C3 C2 C1 118.9(5) . .
C3 C2 H2A 120.5 . .
C1 C2 H2A 120.5 . .
C2 C3 C4 120.0(5) . .
C2 C3 H3A 120.0 . .
C4 C3 H3A 120.0 . .
C9 C4 C5 120.7(4) . .
C9 C4 C3 116.8(5) . .
C5 C4 C3 122.5(5) . .
C6 C5 C4 118.1(5) . .
C6 C5 N2 125.9(5) . .
C4 C5 N2 116.0(4) . .
C5 C6 C7 122.0(5) . .
C5 C6 H6A 119.0 . .
C7 C6 H6A 119.0 . .
C8 C7 C6 121.4(5) . .
C8 C7 H7A 119.3 . .
C6 C7 H7A 119.3 . .
O1 C8 C7 124.0(4) . .
O1 C8 C9 118.8(4) . .
C7 C8 C9 117.2(4) . .
N1 C9 C4 123.0(4) . .
N1 C9 C8 116.5(4) . .
C4 C9 C8 120.5(4) . .
N2 C10 C11 120.5(5) . .
N2 C10 H10A 119.7 . .
C11 C10 H10A 119.7 . .
C16 C11 C12 118.7(5) . .
C16 C11 C10 120.5(5) . .
C12 C11 C10 120.8(5) . .
C13 C12 C11 120.8(5) . .
C13 C12 H12A 119.6 . .
C11 C12 H12A 119.6 . .
C12 C13 C14 118.3(6) . .
C12 C13 H13A 120.9 . .
C14 C13 H13A 120.9 . .
C15 C14 F1 119.3(5) . .
C15 C14 C13 122.9(5) . .
F1 C14 C13 117.8(5) . .
C14 C15 C16 118.5(5) . .
C14 C15 H15A 120.7 . .
C16 C15 H15A 120.7 . .
C15 C16 C11 120.8(5) . .
C15 C16 H16A 119.6 . .
C11 C16 H16A 119.6 . .
N3 C17 C18 123.6(5) . .
N3 C17 H17A 118.2 . .
C18 C17 H17A 118.2 . .
C19 C18 C17 119.6(5) . .
C19 C18 H18A 120.2 . .
C17 C18 H18A 120.2 . .
C18 C19 C20 119.2(5) . .
C18 C19 H19A 120.4 . .
C20 C19 H19A 120.4 . .
C25 C20 C19 118.1(4) . .
C25 C20 C21 118.4(4) . .
C19 C20 C21 123.5(5) . .
C22 C21 N4 125.9(5) . .
C22 C21 C20 118.5(5) . .
N4 C21 C20 115.6(4) . .
C21 C22 C23 122.9(5) . .
C21 C22 H22A 118.5 . .
C23 C22 H22A 118.6 . .
C22 C23 C24 120.4(5) . .
C22 C23 H23A 119.8 . .
C24 C23 H23A 119.8 . .
O2 C24 C23 123.3(5) . .
O2 C24 C25 119.5(4) . .
C23 C24 C25 117.2(5) . .
N3 C25 C20 121.4(5) . .
N3 C25 C24 116.2(4) . .
C20 C25 C24 122.3(4) . .
N4 C26 C27 122.8(5) . .
N4 C26 H26A 118.6 . .
C27 C26 H26A 118.6 . .
C32 C27 C28 119.6(5) . .
C32 C27 C26 119.2(5) . .
C28 C27 C26 121.1(5) . .
C29 C28 C27 120.1(5) . .
C29 C28 H28A 120.0 . .
C27 C28 H28A 120.0 . .
C30 C29 C28 118.3(5) . .
C30 C29 H29A 120.9 . .
C28 C29 H29A 120.9 . .
C29 C30 F2 118.3(5) . .
C29 C30 C31 124.1(5) . .
F2 C30 C31 117.6(5) . .
C30 C31 C32 117.7(5) . .
C30 C31 H31A 121.1 . .
C32 C31 H31A 121.1 . .
C31 C32 C27 120.3(5) . .
C31 C32 H32A 119.9 . .
C27 C32 H32A 119.9 . .
N5 C33 C34 125.0(6) . .
N5 C33 H33A 117.5 . .
C34 C33 H33A 117.5 . .
C35 C34 C33 118.9(6) . .
C35 C34 H34A 120.5 . .
C33 C34 H34A 120.5 . .
C34 C35 C36 119.8(6) . .
C34 C35 H35A 120.1 . .
C36 C35 H35A 120.1 . .
C41 C36 C35 117.2(6) . .
C41 C36 C37 118.9(6) . .
C35 C36 C37 123.9(6) . .
C38 C37 C36 119.4(5) . .
C38 C37 N6 123.5(6) . .
C36 C37 N6 117.2(6) . .
C37 C38 C39 121.3(6) . .
C37 C38 H38A 119.4 . .
C39 C38 H38A 119.4 . .
C40 C39 C38 120.7(5) . .
C40 C39 H39A 119.6 . .
C38 C39 H39A 119.6 . .
O3 C40 C39 123.7(5) . .
O3 C40 C41 118.6(5) . .
C39 C40 C41 117.7(5) . .
C36 C41 N5 122.7(5) . .
C36 C41 C40 122.0(5) . .
N5 C41 C40 115.3(5) . .
N6 C42 C43 124.5(12) . .
N6 C42 H42A 117.0 . .
C43 C42 H42A 118.4 . .
C48 C43 C44 118.9(14) . .
C48 C43 C42 120.4(15) . .
C44 C43 C42 120.7(12) . .
C45 C44 C43 119.7(14) . .
C45 C44 C44 123.6(16) . 3_656
C43 C44 C44 110.0(11) . 3_656
C45 C44 H44A 113.0 . .
C43 C44 H44A 126.6 . .
C44 C44 H44A 22.6 3_656 .
C46 C45 C44 117.1(15) . .
C46 C45 H45A 120.8 . .
C44 C45 H45A 122.1 . .
F3 C46 C45 117.5(17) . .
F3 C46 C47 117.1(19) . .
C45 C46 C47 125.3(17) . .
C48 C47 C46 116(2) . .
C48 C47 H47A 122.4 . .
C46 C47 H47A 120.8 . .
C47 C48 C43 123(2) . .
C47 C48 H48A 117.2 . .
C43 C48 H48A 119.3 . .
N6 C42' C43' 122.9(9) . .
N6 C42' H42B 118.4 . .
C43' C42' H42B 118.7 . .
C44' C43' C48' 121.9(10) . .
C44' C43' C42' 117.4(10) . .
C48' C43' C42' 120.5(10) . .
C43' C44' C45' 119.9(11) . .
C43' C44' H44B 119.8 . .
C45' C44' H44B 120.3 . .
C46' C45' C44' 119.2(11) . .
C46' C45' H45B 119.9 . .
C44' C45' H45B 120.9 . .
F3' C46' C45' 119.7(12) . .
F3' C46' C47' 118.6(12) . .
C45' C46' C47' 121.6(12) . .
C48' C47' C46' 118.9(13) . .
C48' C47' H47B 120.4 . .
C46' C47' H47B 120.6 . .
C47' C48' C43' 118.5(12) . .
C47' C48' H48B 121.5 . .
C43' C48' H48B 119.9 . .
C50 C49 H49A 109.5 . .
C50 C49 H49B 109.5 . .
H49A C49 H49B 109.5 . .
C50 C49 H49C 109.5 . .
H49A C49 H49C 109.5 . .
H49B C49 H49C 109.5 . .
O4 C50 C51 124.7(5) . .
O4 C50 C49 116.6(5) . .
C51 C50 C49 118.7(5) . .
C52 C51 C50 123.1(5) . .
C52 C51 H51A 118.5 . .
C50 C51 H51A 118.5 . .
O5 C52 C51 124.6(5) . .
O5 C52 C53 116.3(5) . .
C51 C52 C53 119.1(5) . .
C52 C53 H53A 109.5 . .
C52 C53 H53B 109.5 . .
H53A C53 H53B 109.5 . .
C52 C53 H53C 109.5 . .
H53A C53 H53C 109.5 . .
H53B C53 H53C 109.5 . .
C55 C54 H54A 109.5 . .
C55 C54 H54B 109.5 . .
H54A C54 H54B 109.5 . .
C55 C54 H54C 109.5 . .
H54A C54 H54C 109.5 . .
H54B C54 H54C 109.5 . .
O6 C55 C56 123.9(5) . .
O6 C55 C54 115.3(5) . .
C56 C55 C54 120.7(5) . .
C57 C56 C55 125.4(5) . .
C57 C56 H56A 117.3 . .
C55 C56 H56A 117.3 . .
O7 C57 C56 125.0(5) . .
O7 C57 C58 115.1(5) . .
C56 C57 C58 119.9(5) . .
C57 C58 H58A 109.5 . .
C57 C58 H58B 109.5 . .
H58A C58 H58B 109.5 . .
C57 C58 H58C 109.5 . .
H58A C58 H58C 109.5 . .
H58B C58 H58C 109.5 . .

loop_
_geom_bond_atom_site_label_1
_geom_bond_atom_site_label_2
_geom_bond_distance
_geom_bond_site_symmetry_2
Dy1 O5 2.301(3) .
Dy1 O8 2.310(3) 5_757
Dy1 O4 2.316(3) .
Dy1 O8 2.383(3) .
Dy1 O1 2.385(3) .
Dy1 O3 2.386(3) 5_757
Dy1 O2 2.443(3) 5_757
Dy1 N1 2.527(4) .
Dy1 Dy2 3.5661(6) 5_757
Dy1 Dy1 3.8046(7) 5_757
Dy1 Dy2 3.8617(6) .
Dy2 O7 2.296(3) .
Dy2 O6 2.318(3) .
Dy2 O2 2.323(3) .
Dy2 O8 2.331(3) 5_757
Dy2 O3 2.406(3) .
Dy2 O1 2.413(3) .
Dy2 N3 2.510(4) .
Dy2 N5 2.554(5) .
Dy2 Dy1 3.5661(6) 5_757
F1 C14 1.371(6) .
F2 C30 1.368(6) .
O1 C8 1.345(6) .
O2 C24 1.339(6) .
O2 Dy1 2.443(3) 5_757
O3 C40 1.320(6) .
O3 Dy1 2.386(3) 5_757
O4 C50 1.258(6) .
O5 C52 1.274(6) .
O6 C55 1.283(6) .
O7 C57 1.275(6) .
O8 Dy1 2.310(3) 5_757
O8 Dy2 2.331(3) 5_757
O8 H8 1.0000 .
N1 C1 1.329(6) .
N1 C9 1.366(6) .
N2 C10 1.280(6) .
N2 C5 1.421(6) .
N3 C17 1.318(6) .
N3 C25 1.396(6) .
N4 C26 1.267(7) .
N4 C21 1.422(6) .
N5 C33 1.294(7) .
N5 C41 1.420(7) .
N6 C42' 1.246(8) .
N6 C42 1.295(9) .
N6 C37 1.429(7) .
C1 C2 1.416(7) .
C1 H1A 0.9500 .
C2 C3 1.372(7) .
C2 H2A 0.9500 .
C3 C4 1.419(7) .
C3 H3A 0.9500 .
C4 C9 1.406(7) .
C4 C5 1.411(7) .
C5 C6 1.383(7) .
C6 C7 1.399(7) .
C6 H6A 0.9500 .
C7 C8 1.391(7) .
C7 H7A 0.9500 .
C8 C9 1.440(7) .
C10 C11 1.468(7) .
C10 H10A 0.9500 .
C11 C16 1.384(7) .
C11 C12 1.407(8) .
C12 C13 1.369(7) .
C12 H12A 0.9500 .
C13 C14 1.374(8) .
C13 H13A 0.9500 .
C14 C15 1.366(8) .
C15 C16 1.380(7) .
C15 H15A 0.9500 .
C16 H16A 0.9500 .
C17 C18 1.399(7) .
C17 H17A 0.9500 .
C18 C19 1.361(7) .
C18 H18A 0.9500 .
C19 C20 1.415(7) .
C19 H19A 0.9500 .
C20 C25 1.406(7) .
C20 C21 1.424(7) .
C21 C22 1.378(7) .
C22 C23 1.385(7) .
C22 H22A 0.9500 .
C23 C24 1.400(6) .
C23 H23A 0.9500 .
C24 C25 1.420(7) .
C26 C27 1.467(7) .
C26 H26A 0.9500 .
C27 C32 1.397(7) .
C27 C28 1.407(7) .
C28 C29 1.384(7) .
C28 H28A 0.9500 .
C29 C30 1.366(8) .
C29 H29A 0.9500 .
C30 C31 1.375(8) .
C31 C32 1.393(8) .
C31 H31A 0.9500 .
C32 H32A 0.9500 .
C33 C34 1.388(8) .
C33 H33A 0.9500 .
C34 C35 1.366(9) .
C34 H34A 0.9500 .
C35 C36 1.404(8) .
C35 H35A 0.9500 .
C36 C41 1.386(8) .
C36 C37 1.425(8) .
C37 C38 1.386(9) .
C38 C39 1.397(7) .
C38 H38A 0.9500 .
C39 C40 1.396(7) .
C39 H39A 0.9500 .
C40 C41 1.426(7) .
F3 C46 1.33(2) .
C42 C43 1.481(9) .
C42 H42A 0.9601 .
C43 C48 1.40(3) .
C43 C44 1.43(2) .
C44 C45 1.42(2) .
C44 C44 1.70(3) 3_656
C44 H44A 0.9202 .
C45 C46 1.36(2) .
C45 H45A 0.9614 .
C46 C47 1.42(3) .
C47 C48 1.38(3) .
C47 H47A 0.9603 .
C48 H48A 0.9611 .
F3' C46' 1.351(16) .
C42' C43' 1.473(8) .
C42' H42B 0.9610 .
C43' C44' 1.348(14) .
C43' C48' 1.403(18) .
C44' C45' 1.403(15) .
C44' H44B 0.9610 .
C45' C46' 1.364(17) .
C45' H45B 0.9623 .
C46' C47' 1.398(18) .
C47' C48' 1.39(2) .
C47' H47B 0.9609 .
C48' H48B 0.9622 .
C49 C50 1.505(8) .
C49 H49A 0.9800 .
C49 H49B 0.9800 .
C49 H49C 0.9800 .
C50 C51 1.404(8) .
C51 C52 1.395(8) .
C51 H51A 0.9500 .
C52 C53 1.518(8) .
C53 H53A 0.9800 .
C53 H53B 0.9800 .
C53 H53C 0.9800 .
C54 C55 1.501(8) .
C54 H54A 0.9800 .
C54 H54B 0.9800 .
C54 H54C 0.9800 .
C55 C56 1.396(8) .
C56 C57 1.389(8) .
C56 H56A 0.9500 .
C57 C58 1.518(7) .
C58 H58A 0.9800 .
C58 H58B 0.9800 .
C58 H58C 0.9800 .

loop_
_geom_torsion_atom_site_label_1
_geom_torsion_atom_site_label_2
_geom_torsion_atom_site_label_3
_geom_torsion_atom_site_label_4
_geom_torsion
_geom_torsion_site_symmetry_1
_geom_torsion_site_symmetry_4
C9 N1 C1 C2 -3.6(7) . .
Dy1 N1 C1 C2 159.4(4) . .
N1 C1 C2 C3 -0.6(8) . .
C1 C2 C3 C4 3.0(8) . .
C2 C3 C4 C9 -1.1(7) . .
C2 C3 C4 C5 178.8(5) . .
C9 C4 C5 C6 3.5(7) . .
C3 C4 C5 C6 -176.3(5) . .
C9 C4 C5 N2 -177.6(4) . .
C3 C4 C5 N2 2.5(7) . .
C10 N2 C5 C6 -27.4(8) . .
C10 N2 C5 C4 153.8(5) . .
C4 C5 C6 C7 0.1(8) . .
N2 C5 C6 C7 -178.6(5) . .
C5 C6 C7 C8 -3.2(8) . .
Dy1 O1 C8 C7 155.2(4) . .
Dy2 O1 C8 C7 -60.4(6) . .
Dy1 O1 C8 C9 -27.8(5) . .
Dy2 O1 C8 C9 116.6(4) . .
C6 C7 C8 O1 179.5(4) . .
C6 C7 C8 C9 2.4(7) . .
C1 N1 C9 C4 5.6(7) . .
Dy1 N1 C9 C4 -159.9(4) . .
C1 N1 C9 C8 -173.3(4) . .
Dy1 N1 C9 C8 21.2(5) . .
C5 C4 C9 N1 176.9(4) . .
C3 C4 C9 N1 -3.3(7) . .
C5 C4 C9 C8 -4.2(7) . .
C3 C4 C9 C8 175.6(4) . .
O1 C8 C9 N1 2.9(7) . .
C7 C8 C9 N1 -179.8(4) . .
O1 C8 C9 C4 -176.0(4) . .
C7 C8 C9 C4 1.2(7) . .
C5 N2 C10 C11 -179.7(4) . .
N2 C10 C11 C16 174.2(5) . .
N2 C10 C11 C12 -5.0(8) . .
C16 C11 C12 C13 -1.8(9) . .
C10 C11 C12 C13 177.4(5) . .
C11 C12 C13 C14 1.7(9) . .
C12 C13 C14 C15 -0.4(10) . .
C12 C13 C14 F1 177.3(5) . .
F1 C14 C15 C16 -178.5(5) . .
C13 C14 C15 C16 -0.8(9) . .
C14 C15 C16 C11 0.7(8) . .
C12 C11 C16 C15 0.6(8) . .
C10 C11 C16 C15 -178.7(5) . .
C25 N3 C17 C18 -1.3(8) . .
Dy2 N3 C17 C18 -164.6(4) . .
N3 C17 C18 C19 4.5(9) . .
C17 C18 C19 C20 -1.8(8) . .
C18 C19 C20 C25 -3.5(7) . .
C18 C19 C20 C21 177.2(5) . .
C26 N4 C21 C22 30.7(8) . .
C26 N4 C21 C20 -148.4(5) . .
C25 C20 C21 C22 -5.6(7) . .
C19 C20 C21 C22 173.7(5) . .
C25 C20 C21 N4 173.6(4) . .
C19 C20 C21 N4 -7.1(7) . .
N4 C21 C22 C23 -175.1(5) . .
C20 C21 C22 C23 3.9(8) . .
C21 C22 C23 C24 0.8(8) . .
Dy2 O2 C24 C23 -159.6(4) . .
Dy1 O2 C24 C23 3.6(8) 5_757 .
Dy2 O2 C24 C25 22.3(6) . .
Dy1 O2 C24 C25 -174.5(3) 5_757 .
C22 C23 C24 O2 178.1(5) . .
C22 C23 C24 C25 -3.7(7) . .
C17 N3 C25 C20 -4.4(7) . .
Dy2 N3 C25 C20 161.5(4) . .
C17 N3 C25 C24 178.8(5) . .
Dy2 N3 C25 C24 -15.3(5) . .
C19 C20 C25 N3 6.8(7) . .
C21 C20 C25 N3 -173.9(4) . .
C19 C20 C25 C24 -176.6(5) . .
C21 C20 C25 C24 2.7(7) . .
O2 C24 C25 N3 -3.0(7) . .
C23 C24 C25 N3 178.7(4) . .
O2 C24 C25 C20 -179.8(4) . .
C23 C24 C25 C20 1.9(7) . .
C21 N4 C26 C27 176.7(5) . .
N4 C26 C27 C32 -174.6(5) . .
N4 C26 C27 C28 1.4(8) . .
C32 C27 C28 C29 -0.6(8) . .
C26 C27 C28 C29 -176.6(5) . .
C27 C28 C29 C30 2.0(8) . .
C28 C29 C30 F2 176.9(5) . .
C28 C29 C30 C31 -2.9(9) . .
C29 C30 C31 C32 2.2(9) . .
F2 C30 C31 C32 -177.6(5) . .
C30 C31 C32 C27 -0.6(8) . .
C28 C27 C32 C31 -0.2(8) . .
C26 C27 C32 C31 175.9(5) . .
C41 N5 C33 C34 0.5(9) . .
Dy2 N5 C33 C34 162.2(5) . .
N5 C33 C34 C35 -4.6(10) . .
C33 C34 C35 C36 5.0(9) . .
C34 C35 C36 C41 -1.6(9) . .
C34 C35 C36 C37 177.6(6) . .
C41 C36 C37 C38 2.8(9) . .
C35 C36 C37 C38 -176.3(6) . .
C41 C36 C37 N6 -178.5(5) . .
C35 C36 C37 N6 2.4(9) . .
C42' N6 C37 C38 -39.1(11) . .
C42 N6 C37 C38 19.4(12) . .
C42' N6 C37 C36 142.1(8) . .
C42 N6 C37 C36 -159.3(10) . .
C36 C37 C38 C39 -0.3(9) . .
N6 C37 C38 C39 -179.0(6) . .
C37 C38 C39 C40 -3.0(9) . .
Dy1 O3 C40 C39 -4.5(9) 5_757 .
Dy2 O3 C40 C39 160.2(4) . .
Dy1 O3 C40 C41 174.8(3) 5_757 .
Dy2 O3 C40 C41 -20.5(6) . .
C38 C39 C40 O3 -177.0(5) . .
C38 C39 C40 C41 3.7(8) . .
C35 C36 C41 N5 -2.6(8) . .
C37 C36 C41 N5 178.2(5) . .
C35 C36 C41 C40 177.1(5) . .
C37 C36 C41 C40 -2.0(8) . .
C33 N5 C41 C36 3.2(8) . .
Dy2 N5 C41 C36 -161.1(4) . .
C33 N5 C41 C40 -176.6(5) . .
Dy2 N5 C41 C40 19.1(5) . .
O3 C40 C41 C36 179.5(5) . .
C39 C40 C41 C36 -1.2(8) . .
O3 C40 C41 N5 -0.8(7) . .
C39 C40 C41 N5 178.6(5) . .
C37 N6 C42 C43 -177.3(12) . .
N6 C42 C43 C48 11(3) . .
N6 C42 C43 C44 -170.3(14) . .
C48 C43 C44 C45 -7(2) . .
C42 C43 C44 C45 174.3(14) . .
C48 C43 C44 C44 -159.1(16) . 3_656
C42 C43 C44 C44 22(2) . 3_656
C43 C44 C45 C46 9(2) . .
C44 C44 C45 C46 157.3(13) 3_656 .
C44 C45 C46 F3 177.3(18) . .
C44 C45 C46 C47 -7(3) . .
F3 C46 C47 C48 179(2) . .
C45 C46 C47 C48 3(3) . .
C46 C47 C48 C43 -1(3) . .
C44 C43 C48 C47 3(3) . .
C42 C43 C48 C47 -178.4(19) . .
C37 N6 C42' C43' 174.7(8) . .
N6 C42' C43' C44' -169.7(11) . .
N6 C42' C43' C48' 5.4(18) . .
C48' C43' C44' C45' 1(2) . .
C42' C43' C44' C45' 175.8(11) . .
C43' C44' C45' C46' -0.1(19) . .
C44' C45' C46' F3' -176.8(12) . .
C44' C45' C46' C47' -1(2) . .
F3' C46' C47' C48' 177.5(13) . .
C45' C46' C47' C48' 2(2) . .
C46' C47' C48' C43' -1(2) . .
C44' C43' C48' C47' 0(2) . .
C42' C43' C48' C47' -175.0(12) . .
Dy1 O4 C50 C51 12.0(8) . .
Dy1 O4 C50 C49 -169.1(4) . .
O4 C50 C51 C52 6.3(9) . .
C49 C50 C51 C52 -172.6(6) . .
Dy1 O5 C52 C51 -22.3(9) . .
Dy1 O5 C52 C53 158.5(4) . .
C50 C51 C52 O5 -1.2(9) . .
C50 C51 C52 C53 177.9(6) . .
Dy2 O6 C55 C56 16.7(9) . .
Dy2 O6 C55 C54 -165.5(5) . .
O6 C55 C56 C57 4.0(10) . .
C54 C55 C56 C57 -173.7(6) . .
Dy2 O7 C57 C56 -9.7(8) . .
Dy2 O7 C57 C58 171.9(4) . .
C55 C56 C57 O7 -7.7(9) . .
C55 C56 C57 C58 170.7(6) . .
